data_1514574
loop_
_publ_author_name
'Jones, Matthew B.'
'Gaunt, Andrew J.'
'Gordon, John C.'
'Kaltsoyannis, Nikolas'
'Neu, Mary P.'
'Scott, Brian L.'

_publ_section_title
;
 Uncovering f-element bonding differences and electronic structure in a
 series of 1&#x2009;:&#x2009;3 and 1&#x2009;:&#x2009;4 complexes with a
 diselenophosphinate ligand
;
_journal_issue 3
_journal_name_full 'Chemical Science'
_journal_page_first 1189
_journal_paper_doi 10.1039/c2sc21806b
_journal_volume 4
_journal_year 2013
_chemical_formula_sum 'C44 H46 N0 O2 P3 Pu Se6'
_chemical_formula_weight 1412.53
_chemical_name_systematic
;
?
;
_space_group_IT_number 2
_symmetry_cell_setting triclinic
_symmetry_space_group_name_Hall '-P 1'
_symmetry_space_group_name_H-M 'P -1'
_atom_sites_solution_hydrogens geom
_atom_sites_solution_primary direct
_atom_sites_solution_secondary difmap
_audit_creation_method SHELXL-97
_cell_angle_alpha 79.465(4)
_cell_angle_beta 89.356(4)
_cell_angle_gamma 70.120(3)
_cell_formula_units_Z 4
_cell_length_a 13.344(4)
_cell_length_b 18.862(5)
_cell_length_c 20.428(5)
_cell_measurement_temperature 141(2)
_cell_volume 4746(2)
_computing_cell_refinement 'SAINT 4.05 (Bruker, 1996)'
_computing_data_collection 'SMART 4.210 (Bruker, 1996)'
_computing_data_reduction 'SAINT 4.05 (Bruker, 1996)'
_computing_molecular_graphics 'SHELXTL 6.10 (Bruker, 2001)'
_computing_publication_material 'SHELXTL 6.10 (Bruker, 2001)'
_computing_structure_refinement 'SHELXL-97 (Sheldrick, 1997)'
_computing_structure_solution 'SHELXS-97 (Sheldrick, 1997)'
_diffrn_ambient_temperature 141(2)
_diffrn_measured_fraction_theta_full 0.997
_diffrn_measured_fraction_theta_max 0.896
_diffrn_measurement_device_type 'Bruker SMART 1k CCD'
_diffrn_measurement_method '\f scans'
_diffrn_radiation_monochromator graphite
_diffrn_radiation_source 'fine-focus sealed tube'
_diffrn_radiation_type MoK\a
_diffrn_radiation_wavelength 0.71073
_diffrn_reflns_av_R_equivalents 0.0941
_diffrn_reflns_av_sigmaI/netI 0.1488
_diffrn_reflns_limit_h_max 18
_diffrn_reflns_limit_h_min -18
_diffrn_reflns_limit_k_max 24
_diffrn_reflns_limit_k_min -25
_diffrn_reflns_limit_l_max 26
_diffrn_reflns_limit_l_min -27
_diffrn_reflns_number 55569
_diffrn_reflns_theta_full 25.00
_diffrn_reflns_theta_max 28.98
_diffrn_reflns_theta_min 1.40
_diffrn_standards_decay_% 0
_diffrn_standards_interval_count 0
_diffrn_standards_interval_time 0
_diffrn_standards_number 0
_exptl_absorpt_coefficient_mu 6.125
_exptl_absorpt_correction_T_max 0.4809
_exptl_absorpt_correction_T_min 0.4407
_exptl_absorpt_correction_type multi-scan
_exptl_absorpt_process_details 'SADABS 2.03 (Sheldrick, 2001)'
_exptl_crystal_density_diffrn 1.981
_exptl_crystal_density_method 'not measured'
_exptl_crystal_F_000 2676
_exptl_crystal_size_max 0.16
_exptl_crystal_size_mid 0.16
_exptl_crystal_size_min 0.14
_refine_diff_density_max 5.287
_refine_diff_density_min -3.847
_refine_diff_density_rms 0.295
_refine_ls_extinction_method none
_refine_ls_goodness_of_fit_ref 0.947
_refine_ls_hydrogen_treatment constr
_refine_ls_matrix_type full
_refine_ls_number_parameters 1009
_refine_ls_number_reflns 22561
_refine_ls_number_restraints 36
_refine_ls_restrained_S_all 0.947
_refine_ls_R_factor_all 0.1355
_refine_ls_R_factor_gt 0.0703
_refine_ls_shift/su_max 0.001
_refine_ls_shift/su_mean 0.000
_refine_ls_structure_factor_coef Fsqd
_refine_ls_weighting_details 'calc w=1/[\s^2^(Fo^2^)+(0.0958P)^2^+0.0000P] where P=(Fo^2^+2Fc^2^)/3'
_refine_ls_weighting_scheme calc
_refine_ls_wR_factor_gt 0.1556
_refine_ls_wR_factor_ref 0.1816
_reflns_number_gt 13211
_reflns_number_total 22561
_reflns_threshold_expression >2sigma(I)
_cod_data_source_file c2sc21806b.txt
_cod_data_source_block xpl204a
_cod_original_cell_volume 4747(2)
_cod_database_code 1514574

loop_
_symmetry_equiv_pos_as_xyz
'x, y, z'
'-x, -y, -z'

loop_
_atom_site_label
_atom_site_type_symbol
_atom_site_fract_x
_atom_site_fract_y
_atom_site_fract_z
_atom_site_U_iso_or_equiv
_atom_site_adp_type
_atom_site_occupancy
_atom_site_symmetry_multiplicity
_atom_site_calc_flag
_atom_site_refinement_flags
Pu1 Pu 0.72289(3) 0.72148(2) 0.30442(2) 0.01808(11) Uani 1 1 d .
Pu2 Pu 0.62158(3) 0.25262(2) 0.231708(19) 0.01836(11) Uani 1 1 d .
Se1 Se 0.49123(10) 0.83858(7) 0.27720(6) 0.0291(3) Uani 1 1 d .
Se2 Se 0.62638(9) 0.70057(7) 0.17857(6) 0.0240(3) Uani 1 1 d .
Se3 Se 0.81539(10) 0.54589(7) 0.32259(6) 0.0283(3) Uani 1 1 d .
Se4 Se 0.91869(10) 0.67593(7) 0.21804(6) 0.0268(3) Uani 1 1 d .
Se5 Se 0.89932(9) 0.67233(6) 0.41531(6) 0.0246(3) Uani 1 1 d .
Se6 Se 0.66287(9) 0.83304(7) 0.40049(6) 0.0272(3) Uani 1 1 d .
Se7 Se 0.37569(9) 0.32401(7) 0.21863(5) 0.0235(3) Uani 1 1 d .
Se8 Se 0.54597(9) 0.28898(7) 0.08396(6) 0.0267(3) Uani 1 1 d .
Se9 Se 0.75780(10) 0.09942(7) 0.19441(6) 0.0278(3) Uani 1 1 d .
Se10 Se 0.81493(10) 0.27399(6) 0.15441(6) 0.0247(3) Uani 1 1 d .
Se11 Se 0.80494(9) 0.20438(7) 0.33760(6) 0.0246(3) Uani 1 1 d .
Se12 Se 0.53415(9) 0.29388(7) 0.36792(6) 0.0289(3) Uani 1 1 d .
P1 P 0.4789(2) 0.79107(17) 0.19041(15) 0.0219(6) Uani 1 1 d .
P2 P 0.9434(2) 0.55718(17) 0.26085(14) 0.0219(6) Uani 1 1 d .
P3 P 0.8244(2) 0.78215(17) 0.44482(14) 0.0210(6) Uani 1 1 d .
P4 P 0.3826(2) 0.33531(17) 0.11145(14) 0.0210(6) Uani 1 1 d .
P5 P 0.8641(2) 0.15468(16) 0.14695(14) 0.0213(6) Uani 1 1 d .
P6 P 0.6934(2) 0.23432(18) 0.41416(15) 0.0241(7) Uani 1 1 d .
O1 O 0.7519(6) 0.8367(4) 0.2347(4) 0.0276(19) Uani 1 1 d .
O2 O 0.6141(6) 0.6562(5) 0.3765(4) 0.0292(19) Uani 1 1 d .
O3 O 0.6074(6) 0.3883(4) 0.2186(4) 0.0286(19) Uani 1 1 d .
O4 O 0.5540(7) 0.1442(5) 0.2698(5) 0.038(2) Uani 1 1 d .
C1 C 0.3691(10) 0.7544(7) 0.1957(6) 0.030(3) Uani 1 1 d .
C2 C 0.3640(11) 0.7059(8) 0.1528(7) 0.039(3) Uani 1 1 d .
H2 H 0.4145 0.6942 0.1211 0.047 Uiso 1 1 calc R
C3 C 0.2814(12) 0.6751(8) 0.1581(9) 0.062(5) Uani 1 1 d .
H3 H 0.2792 0.6410 0.1309 0.074 Uiso 1 1 calc R
C4 C 0.2003(12) 0.6954(9) 0.2049(9) 0.055(5) Uani 1 1 d .
H4 H 0.1446 0.6761 0.2080 0.066 Uiso 1 1 calc R
C5 C 0.2080(11) 0.7430(10) 0.2436(7) 0.053(4) Uani 1 1 d .
H5 H 0.1567 0.7556 0.2747 0.063 Uiso 1 1 calc R
C6 C 0.2910(10) 0.7763(8) 0.2404(6) 0.036(3) Uani 1 1 d .
H6 H 0.2919 0.8110 0.2672 0.044 Uiso 1 1 calc R
C7 C 0.4473(9) 0.8654(7) 0.1142(5) 0.026(3) Uani 1 1 d .
C8 C 0.4040(10) 0.9429(7) 0.1189(7) 0.036(3) Uani 1 1 d .
H8 H 0.3925 0.9579 0.1601 0.044 Uiso 1 1 calc R
C9 C 0.3782(11) 0.9979(7) 0.0588(8) 0.051(4) Uani 1 1 d .
H9 H 0.3522 1.0499 0.0605 0.061 Uiso 1 1 calc R
C10 C 0.3908(11) 0.9760(9) -0.0013(7) 0.043(3) Uani 1 1 d U
H10 H 0.3709 1.0131 -0.0401 0.051 Uiso 1 1 calc R
C11 C 0.4309(11) 0.9024(9) -0.0054(6) 0.047(4) Uani 1 1 d .
H11 H 0.4406 0.8882 -0.0469 0.056 Uiso 1 1 calc R
C12 C 0.4589(11) 0.8458(8) 0.0533(6) 0.040(3) Uani 1 1 d .
H12 H 0.4858 0.7943 0.0501 0.048 Uiso 1 1 calc R
C13 C 0.9568(9) 0.5025(6) 0.1960(6) 0.025(3) Uani 1 1 d .
C14 C 0.9998(10) 0.4225(7) 0.2103(6) 0.031(3) Uani 1 1 d .
H14 H 1.0232 0.3981 0.2540 0.038 Uiso 1 1 calc R
C15 C 1.0092(10) 0.3776(8) 0.1621(7) 0.035(3) Uani 1 1 d .
H15 H 1.0393 0.3244 0.1733 0.042 Uiso 1 1 calc R
C16 C 0.9728(11) 0.4136(8) 0.0972(7) 0.040(3) Uani 1 1 d .
H16 H 0.9794 0.3847 0.0641 0.048 Uiso 1 1 calc R
C17 C 0.9263(11) 0.4931(8) 0.0817(6) 0.040(3) Uani 1 1 d .
H17 H 0.9006 0.5166 0.0381 0.048 Uiso 1 1 calc R
C18 C 0.9170(9) 0.5391(7) 0.1299(6) 0.030(3) Uani 1 1 d .
H18 H 0.8855 0.5922 0.1187 0.036 Uiso 1 1 calc R
C19 C 1.0697(8) 0.5119(6) 0.3101(6) 0.022(2) Uani 1 1 d .
C20 C 1.1615(10) 0.5160(7) 0.2789(6) 0.034(3) Uani 1 1 d .
H20 H 1.1564 0.5418 0.2350 0.041 Uiso 1 1 calc R
C21 C 1.2620(11) 0.4813(8) 0.3135(7) 0.046(4) Uani 1 1 d .
H21 H 1.3238 0.4851 0.2942 0.055 Uiso 1 1 calc R
C22 C 1.2641(11) 0.4403(8) 0.3795(8) 0.045(4) Uani 1 1 d .
H22 H 1.3298 0.4142 0.4026 0.054 Uiso 1 1 calc R
C23 C 1.1765(12) 0.4377(8) 0.4094(7) 0.046(4) Uani 1 1 d .
H23 H 1.1811 0.4123 0.4534 0.055 Uiso 1 1 calc R
C24 C 1.0770(11) 0.4730(8) 0.3747(6) 0.037(3) Uani 1 1 d .
H24 H 1.0157 0.4701 0.3953 0.044 Uiso 1 1 calc R
C25 C 0.8246(10) 0.7723(6) 0.5349(5) 0.026(3) Uani 1 1 d .
C26 C 0.7350(10) 0.7728(7) 0.5688(5) 0.028(3) Uani 1 1 d .
H26 H 0.6723 0.7803 0.5448 0.033 Uiso 1 1 calc R
C27 C 0.7351(11) 0.7627(8) 0.6368(7) 0.040(3) Uani 1 1 d .
H27 H 0.6733 0.7636 0.6586 0.048 Uiso 1 1 calc R
C28 C 0.8286(10) 0.7511(7) 0.6725(6) 0.033(3) Uani 1 1 d .
H28 H 0.8298 0.7433 0.7188 0.039 Uiso 1 1 calc R
C29 C 0.9195(11) 0.7508(8) 0.6405(7) 0.044(4) Uani 1 1 d .
H29 H 0.9816 0.7441 0.6649 0.053 Uiso 1 1 calc R
C30 C 0.9185(10) 0.7608(7) 0.5718(6) 0.028(3) Uani 1 1 d .
H30 H 0.9804 0.7598 0.5499 0.034 Uiso 1 1 calc R
C31 C 0.8983(9) 0.8472(6) 0.4168(5) 0.021(2) Uani 1 1 d .
C32 C 1.0037(10) 0.8186(7) 0.4018(6) 0.029(3) Uani 1 1 d .
H32 H 1.0401 0.7659 0.4101 0.035 Uiso 1 1 calc R
C33 C 1.0556(11) 0.8688(8) 0.3743(6) 0.037(3) Uani 1 1 d .
H33 H 1.1269 0.8495 0.3644 0.044 Uiso 1 1 calc R
C34 C 1.0016(11) 0.9478(7) 0.3615(6) 0.038(3) Uani 1 1 d .
H34 H 1.0356 0.9813 0.3418 0.046 Uiso 1 1 calc R
C35 C 0.8977(11) 0.9754(7) 0.3784(6) 0.038(3) Uani 1 1 d .
H35 H 0.8617 1.0281 0.3715 0.045 Uiso 1 1 calc R
C36 C 0.8450(11) 0.9247(7) 0.4061(6) 0.035(3) Uani 1 1 d .
H36 H 0.7742 0.9437 0.4171 0.042 Uiso 1 1 calc R
C37 C 0.8358(10) 0.8626(8) 0.2547(7) 0.037(3) Uani 1 1 d .
H37A H 0.8858 0.8227 0.2873 0.044 Uiso 1 1 calc R
H37B H 0.8057 0.9080 0.2742 0.044 Uiso 1 1 calc R
C38 C 0.8913(10) 0.8806(7) 0.1919(6) 0.032(3) Uani 1 1 d .
H38A H 0.9516 0.8364 0.1855 0.038 Uiso 1 1 calc R
H38B H 0.9153 0.9236 0.1928 0.038 Uiso 1 1 calc R
C39 C 0.8022(12) 0.9009(11) 0.1383(7) 0.063(5) Uani 1 1 d .
H39A H 0.7751 0.9559 0.1220 0.075 Uiso 1 1 calc R
H39B H 0.8296 0.8759 0.1011 0.075 Uiso 1 1 calc R
C40 C 0.7157(13) 0.8753(9) 0.1669(7) 0.057(5) Uani 1 1 d .
H40A H 0.6507 0.9189 0.1662 0.068 Uiso 1 1 calc R
H40B H 0.7019 0.8404 0.1417 0.068 Uiso 1 1 calc R
C41 C 0.5388(12) 0.6267(8) 0.3511(7) 0.043(4) Uani 1 1 d .
H41A H 0.5567 0.6151 0.3073 0.051 Uiso 1 1 calc R
H41B H 0.4669 0.6637 0.3483 0.051 Uiso 1 1 calc R
C42 C 0.5479(12) 0.5550(7) 0.4007(6) 0.038(3) Uani 1 1 d .
H42A H 0.6054 0.5110 0.3909 0.045 Uiso 1 1 calc R
H42B H 0.4817 0.5442 0.4016 0.045 Uiso 1 1 calc R
C43 C 0.5726(10) 0.5760(7) 0.4673(6) 0.038(3) Uani 1 1 d .
H43A H 0.5074 0.6003 0.4882 0.045 Uiso 1 1 calc R
H43B H 0.6168 0.5309 0.4981 0.045 Uiso 1 1 calc R
C44 C 0.6297(15) 0.6295(10) 0.4466(7) 0.063(5) Uani 1 1 d U
H44A H 0.6035 0.6727 0.4693 0.076 Uiso 1 1 calc R
H44B H 0.7052 0.6040 0.4586 0.076 Uiso 1 1 calc R
C45 C 0.3177(9) 0.4372(6) 0.0733(5) 0.021(2) Uani 1 1 d .
C46 C 0.2202(10) 0.4771(7) 0.0957(5) 0.027(3) Uani 1 1 d .
H46 H 0.1870 0.4531 0.1284 0.032 Uiso 1 1 calc R
C47 C 0.1725(11) 0.5566(7) 0.0667(6) 0.034(3) Uani 1 1 d .
H47 H 0.1067 0.5849 0.0804 0.041 Uiso 1 1 calc R
C48 C 0.2222(11) 0.5923(7) 0.0185(6) 0.034(3) Uani 1 1 d .
H48 H 0.1910 0.6444 0.0010 0.041 Uiso 1 1 calc R
C49 C 0.3175(12) 0.5506(8) -0.0032(6) 0.040(3) Uani 1 1 d .
H49 H 0.3496 0.5744 -0.0367 0.049 Uiso 1 1 calc R
C50 C 0.3669(10) 0.4740(7) 0.0237(6) 0.032(3) Uani 1 1 d .
H50 H 0.4325 0.4467 0.0092 0.038 Uiso 1 1 calc R
C51 C 0.3025(9) 0.2869(6) 0.0772(5) 0.022(2) Uani 1 1 d .
C52 C 0.2898(10) 0.2942(7) 0.0096(6) 0.032(3) Uani 1 1 d .
H52 H 0.3199 0.3249 -0.0188 0.038 Uiso 1 1 calc R
C53 C 0.2327(11) 0.2563(8) -0.0164(6) 0.041(3) Uani 1 1 d .
H53 H 0.2239 0.2622 -0.0624 0.049 Uiso 1 1 calc R
C54 C 0.1886(11) 0.2101(8) 0.0244(7) 0.042(3) Uani 1 1 d .
H54 H 0.1532 0.1828 0.0062 0.050 Uiso 1 1 calc R
C55 C 0.1968(11) 0.2043(8) 0.0903(7) 0.038(3) Uani 1 1 d .
H55 H 0.1645 0.1745 0.1179 0.045 Uiso 1 1 calc R
C56 C 0.2537(10) 0.2426(7) 0.1181(6) 0.031(3) Uani 1 1 d .
H56 H 0.2587 0.2385 0.1641 0.037 Uiso 1 1 calc R
C57 C 0.9297(10) 0.1861(7) 0.0177(6) 0.032(3) Uani 1 1 d .
H57 H 0.9603 0.2168 0.0349 0.038 Uiso 1 1 calc R
C58 C 0.9381(10) 0.1811(8) -0.0491(6) 0.038(3) Uani 1 1 d .
H58 H 0.9743 0.2080 -0.0767 0.045 Uiso 1 1 calc R
C59 C 0.8925(11) 0.1362(8) -0.0737(7) 0.040(3) Uani 1 1 d .
H59 H 0.8980 0.1327 -0.1185 0.048 Uiso 1 1 calc R
C60 C 0.8387(11) 0.0960(8) -0.0342(6) 0.038(3) Uani 1 1 d .
H60 H 0.8073 0.0663 -0.0524 0.046 Uiso 1 1 calc R
C61 C 0.8312(10) 0.0995(7) 0.0315(6) 0.033(3) Uani 1 1 d .
H61 H 0.7962 0.0711 0.0585 0.040 Uiso 1 1 calc R
C62 C 0.8761(10) 0.1459(7) 0.0594(6) 0.027(3) Uani 1 1 d .
C63 C 0.9982(9) 0.1031(6) 0.1845(5) 0.024(3) Uani 1 1 d .
C64 C 1.0585(10) 0.0324(7) 0.1663(6) 0.034(3) Uani 1 1 d .
H64 H 1.0310 0.0152 0.1331 0.040 Uiso 1 1 calc R
C65 C 1.1573(9) -0.0113(7) 0.1970(7) 0.035(3) Uani 1 1 d .
H65 H 1.1961 -0.0574 0.1843 0.042 Uiso 1 1 calc R
C66 C 1.1993(10) 0.0136(7) 0.2470(7) 0.037(3) Uani 1 1 d .
H66 H 1.2657 -0.0158 0.2681 0.044 Uiso 1 1 calc R
C67 C 1.1405(9) 0.0828(6) 0.2648(6) 0.025(3) Uani 1 1 d .
H67 H 1.1684 0.0996 0.2980 0.030 Uiso 1 1 calc R
C68 C 1.0409(9) 0.1277(7) 0.2343(6) 0.027(3) Uani 1 1 d .
H68 H 1.0029 0.1739 0.2471 0.033 Uiso 1 1 calc R
C69 C 0.7313(8) 0.2903(7) 0.4649(6) 0.025(3) Uani 1 1 d .
C70 C 0.7866(10) 0.3405(7) 0.4374(6) 0.033(3) Uani 1 1 d .
H70 H 0.8035 0.3441 0.3929 0.039 Uiso 1 1 calc R
C71 C 0.8152(11) 0.3840(7) 0.4767(7) 0.040(3) Uani 1 1 d .
H71 H 0.8520 0.4163 0.4585 0.048 Uiso 1 1 calc R
C72 C 0.7898(10) 0.3799(7) 0.5419(7) 0.037(3) Uani 1 1 d .
H72 H 0.8097 0.4091 0.5679 0.045 Uiso 1 1 calc R
C73 C 0.7343(10) 0.3323(8) 0.5697(6) 0.039(3) Uani 1 1 d .
H73 H 0.7166 0.3302 0.6140 0.047 Uiso 1 1 calc R
C74 C 0.7056(9) 0.2883(7) 0.5320(6) 0.030(3) Uani 1 1 d .
H74 H 0.6685 0.2567 0.5511 0.037 Uiso 1 1 calc R
C75 C 0.6984(9) 0.1474(7) 0.4730(6) 0.026(3) Uani 1 1 d .
C76 C 0.7985(10) 0.0929(7) 0.4945(6) 0.034(3) Uani 1 1 d .
H76 H 0.8604 0.1015 0.4801 0.040 Uiso 1 1 calc R
C77 C 0.8043(11) 0.0237(8) 0.5388(6) 0.040(3) Uani 1 1 d .
H77 H 0.8703 -0.0128 0.5543 0.048 Uiso 1 1 calc R
C78 C 0.7122(11) 0.0113(8) 0.5585(6) 0.038(3) Uani 1 1 d U
H78 H 0.7166 -0.0349 0.5860 0.046 Uiso 1 1 calc R
C79 C 0.6144(13) 0.0652(10) 0.5388(8) 0.070(6) Uani 1 1 d .
H79 H 0.5528 0.0566 0.5540 0.084 Uiso 1 1 calc R
C80 C 0.6075(12) 0.1361(9) 0.4938(7) 0.052(4) Uani 1 1 d .
H80 H 0.5414 0.1732 0.4795 0.062 Uiso 1 1 calc R
C81 C 0.6879(10) 0.4165(8) 0.2432(6) 0.036(3) Uani 1 1 d .
H81A H 0.7574 0.3763 0.2510 0.043 Uiso 1 1 calc R
H81B H 0.6672 0.4354 0.2842 0.043 Uiso 1 1 calc R
C82 C 0.6884(11) 0.4808(8) 0.1868(7) 0.045(4) Uani 1 1 d .
H82A H 0.7179 0.5157 0.2022 0.054 Uiso 1 1 calc R
H82B H 0.7290 0.4608 0.1505 0.054 Uiso 1 1 calc R
C83 C 0.5728(11) 0.5197(8) 0.1660(7) 0.042(4) Uani 1 1 d .
H83A H 0.5634 0.5455 0.1196 0.051 Uiso 1 1 calc R
H83B H 0.5380 0.5569 0.1935 0.051 Uiso 1 1 calc R
C84 C 0.5285(11) 0.4542(8) 0.1760(7) 0.042(3) Uani 1 1 d U
H84A H 0.4610 0.4687 0.1972 0.050 Uiso 1 1 calc R
H84B H 0.5171 0.4415 0.1335 0.050 Uiso 1 1 calc R
C85 C 0.5895(14) 0.0866(10) 0.3315(8) 0.064(5) Uani 1 1 d .
H85A H 0.5977 0.1108 0.3681 0.077 Uiso 1 1 calc R
H85B H 0.6576 0.0482 0.3261 0.077 Uiso 1 1 calc R
C86 C 0.5085(16) 0.0512(9) 0.3449(10) 0.085(7) Uani 1 1 d U
H86A H 0.5404 -0.0030 0.3640 0.102 Uiso 1 1 calc R
H86B H 0.4577 0.0762 0.3750 0.102 Uiso 1 1 calc R
C87 C 0.455(2) 0.0630(15) 0.2760(16) 0.139(11) Uani 1 1 d U
H87A H 0.4716 0.0143 0.2615 0.167 Uiso 1 1 calc R
H87B H 0.3779 0.0856 0.2773 0.167 Uiso 1 1 calc R
C88 C 0.4963(12) 0.1145(9) 0.2307(8) 0.056(4) Uani 1 1 d .
H88A H 0.5429 0.0867 0.2001 0.068 Uiso 1 1 calc R
H88B H 0.4380 0.1561 0.2049 0.068 Uiso 1 1 calc R

loop_
_atom_site_aniso_label
_atom_site_aniso_U_11
_atom_site_aniso_U_22
_atom_site_aniso_U_33
_atom_site_aniso_U_23
_atom_site_aniso_U_13
_atom_site_aniso_U_12
Pu1 0.0186(2) 0.0158(2) 0.0176(2) 0.00084(16) -0.00205(16) -0.00507(17)
Pu2 0.0225(2) 0.0133(2) 0.0174(2) 0.00358(15) -0.00135(16) -0.00702(17)
Se1 0.0254(7) 0.0268(7) 0.0299(7) -0.0089(5) -0.0058(5) -0.0004(5)
Se2 0.0226(6) 0.0218(6) 0.0238(6) -0.0032(5) -0.0036(5) -0.0032(5)
Se3 0.0297(7) 0.0210(6) 0.0314(7) -0.0012(5) 0.0036(5) -0.0073(5)
Se4 0.0265(7) 0.0173(6) 0.0318(7) 0.0016(5) 0.0010(5) -0.0047(5)
Se5 0.0274(7) 0.0182(6) 0.0250(6) -0.0030(5) -0.0057(5) -0.0041(5)
Se6 0.0219(6) 0.0265(7) 0.0283(6) -0.0063(5) -0.0048(5) -0.0013(5)
Se7 0.0266(6) 0.0251(6) 0.0176(6) 0.0026(5) 0.0002(5) -0.0110(5)
Se8 0.0233(6) 0.0324(7) 0.0205(6) 0.0011(5) 0.0013(5) -0.0077(5)
Se9 0.0318(7) 0.0180(6) 0.0335(7) -0.0008(5) 0.0056(5) -0.0107(5)
Se10 0.0283(7) 0.0156(6) 0.0275(6) 0.0014(5) 0.0034(5) -0.0070(5)
Se11 0.0229(6) 0.0259(6) 0.0206(6) -0.0004(5) 0.0013(5) -0.0048(5)
Se12 0.0206(6) 0.0344(7) 0.0245(6) -0.0007(5) -0.0014(5) -0.0028(5)
P1 0.0194(16) 0.0208(15) 0.0220(15) 0.0000(12) -0.0029(12) -0.0042(12)
P2 0.0232(16) 0.0188(15) 0.0217(15) -0.0005(12) -0.0008(12) -0.0062(13)
P3 0.0217(16) 0.0190(15) 0.0206(15) -0.0012(12) -0.0005(12) -0.0062(12)
P4 0.0226(16) 0.0198(15) 0.0187(15) 0.0041(12) -0.0029(12) -0.0086(13)
P5 0.0239(16) 0.0153(15) 0.0229(15) 0.0013(12) 0.0004(12) -0.0068(12)
P6 0.0197(16) 0.0265(17) 0.0207(15) -0.0010(12) 0.0003(12) -0.0026(13)
O1 0.034(5) 0.024(4) 0.026(4) 0.001(3) 0.000(4) -0.014(4)
O2 0.030(5) 0.027(5) 0.027(4) 0.005(4) 0.005(4) -0.011(4)
O3 0.030(5) 0.015(4) 0.039(5) 0.002(4) -0.008(4) -0.008(4)
O4 0.030(5) 0.027(5) 0.057(6) 0.008(4) 0.002(4) -0.015(4)
C1 0.028(7) 0.026(7) 0.031(7) 0.001(5) -0.006(5) -0.006(5)
C2 0.039(8) 0.034(8) 0.048(9) 0.000(6) -0.004(6) -0.019(6)
C3 0.043(10) 0.032(8) 0.113(15) -0.014(9) -0.038(10) -0.014(7)
C4 0.031(9) 0.050(10) 0.081(12) 0.011(9) -0.014(8) -0.021(8)
C5 0.031(8) 0.075(12) 0.043(9) 0.023(8) -0.003(7) -0.024(8)
C6 0.029(7) 0.048(9) 0.033(7) 0.002(6) -0.005(6) -0.019(6)
C7 0.020(6) 0.035(7) 0.018(6) 0.005(5) -0.004(5) -0.009(5)
C8 0.033(8) 0.031(7) 0.039(8) 0.001(6) 0.009(6) -0.008(6)
C9 0.033(8) 0.014(7) 0.090(12) 0.022(7) 0.004(8) -0.003(6)
C10 0.041(4) 0.042(4) 0.042(4) -0.001(3) 0.001(3) -0.015(3)
C11 0.050(9) 0.076(12) 0.017(6) 0.010(7) -0.002(6) -0.034(9)
C12 0.041(8) 0.042(8) 0.033(8) 0.012(6) -0.012(6) -0.019(7)
C13 0.031(7) 0.021(6) 0.026(6) -0.009(5) -0.001(5) -0.012(5)
C14 0.042(8) 0.019(6) 0.033(7) -0.002(5) -0.008(6) -0.011(6)
C15 0.025(7) 0.039(8) 0.047(8) -0.024(7) -0.003(6) -0.010(6)
C16 0.047(9) 0.038(8) 0.041(8) -0.008(6) -0.012(7) -0.023(7)
C17 0.048(9) 0.059(10) 0.015(6) -0.012(6) -0.004(6) -0.020(7)
C18 0.026(7) 0.029(7) 0.031(7) -0.005(5) 0.000(5) -0.003(5)
C19 0.014(6) 0.023(6) 0.026(6) -0.009(5) 0.000(5) -0.002(5)
C20 0.032(7) 0.037(8) 0.032(7) -0.012(6) 0.002(6) -0.006(6)
C21 0.024(7) 0.055(10) 0.049(9) -0.025(8) 0.004(6) 0.007(7)
C22 0.033(8) 0.029(8) 0.062(10) -0.016(7) -0.026(7) 0.008(6)
C23 0.057(10) 0.039(9) 0.034(8) 0.000(6) -0.013(7) -0.009(8)
C24 0.039(8) 0.046(8) 0.031(7) -0.002(6) -0.002(6) -0.024(7)
C25 0.039(7) 0.016(6) 0.021(6) -0.002(5) -0.005(5) -0.008(5)
C26 0.028(7) 0.039(7) 0.019(6) 0.000(5) 0.000(5) -0.018(6)
C27 0.036(8) 0.036(8) 0.044(8) 0.001(6) 0.013(6) -0.012(6)
C28 0.041(8) 0.029(7) 0.022(6) 0.001(5) -0.002(6) -0.009(6)
C29 0.040(9) 0.053(9) 0.036(8) -0.004(7) -0.012(7) -0.016(7)
C30 0.026(7) 0.031(7) 0.025(6) -0.003(5) 0.002(5) -0.007(5)
C31 0.028(7) 0.015(6) 0.019(6) -0.002(4) -0.004(5) -0.008(5)
C32 0.029(7) 0.018(6) 0.041(7) 0.006(5) -0.002(6) -0.012(5)
C33 0.029(7) 0.043(8) 0.038(8) 0.003(6) 0.003(6) -0.015(6)
C34 0.057(10) 0.032(8) 0.030(7) 0.015(6) 0.003(6) -0.032(7)
C35 0.055(10) 0.015(6) 0.037(8) 0.005(5) -0.003(7) -0.009(6)
C36 0.047(9) 0.019(7) 0.039(8) -0.001(5) 0.006(6) -0.013(6)
C37 0.037(8) 0.035(8) 0.040(8) -0.006(6) -0.001(6) -0.015(6)
C38 0.035(8) 0.023(7) 0.034(7) -0.001(5) -0.004(6) -0.008(6)
C39 0.050(10) 0.113(15) 0.031(8) 0.019(9) -0.009(7) -0.052(10)
C40 0.060(11) 0.049(10) 0.046(9) 0.031(7) -0.005(8) -0.019(8)
C41 0.045(9) 0.055(10) 0.032(7) -0.003(7) 0.007(6) -0.026(8)
C42 0.051(9) 0.029(7) 0.034(7) 0.005(6) -0.003(6) -0.022(7)
C43 0.026(7) 0.030(7) 0.043(8) 0.009(6) 0.000(6) 0.001(6)
C44 0.108(14) 0.076(12) 0.028(8) 0.012(8) 0.002(8) -0.072(11)
C45 0.035(7) 0.018(6) 0.010(5) 0.007(4) -0.009(5) -0.013(5)
C46 0.038(8) 0.024(6) 0.018(6) 0.005(5) -0.006(5) -0.015(6)
C47 0.037(8) 0.025(7) 0.040(8) -0.003(6) -0.007(6) -0.011(6)
C48 0.039(8) 0.020(7) 0.040(8) 0.006(6) -0.003(6) -0.011(6)
C49 0.052(9) 0.043(9) 0.027(7) 0.008(6) -0.002(6) -0.025(7)
C50 0.033(7) 0.032(7) 0.029(7) -0.001(5) 0.006(5) -0.013(6)
C51 0.024(6) 0.017(6) 0.027(6) 0.003(5) -0.001(5) -0.011(5)
C52 0.039(8) 0.038(8) 0.027(7) -0.006(6) -0.001(6) -0.023(6)
C53 0.051(9) 0.052(9) 0.025(7) -0.013(6) -0.007(6) -0.020(7)
C54 0.039(8) 0.044(9) 0.047(9) -0.016(7) -0.002(7) -0.016(7)
C55 0.043(8) 0.041(8) 0.041(8) -0.004(6) 0.011(6) -0.032(7)
C56 0.032(7) 0.033(7) 0.029(7) -0.004(5) 0.003(5) -0.015(6)
C57 0.038(8) 0.030(7) 0.029(7) -0.004(5) 0.004(6) -0.013(6)
C58 0.026(7) 0.059(9) 0.027(7) -0.007(6) -0.002(5) -0.015(7)
C59 0.045(9) 0.046(9) 0.031(7) -0.009(6) -0.015(6) -0.015(7)
C60 0.046(9) 0.046(9) 0.037(8) -0.017(7) 0.001(6) -0.028(7)
C61 0.039(8) 0.034(7) 0.033(7) 0.002(6) -0.002(6) -0.023(6)
C62 0.030(7) 0.023(6) 0.024(6) -0.002(5) -0.006(5) -0.005(5)
C63 0.027(7) 0.021(6) 0.018(6) 0.003(5) 0.007(5) -0.005(5)
C64 0.043(8) 0.028(7) 0.033(7) -0.013(6) 0.013(6) -0.013(6)
C65 0.015(6) 0.029(7) 0.054(9) -0.011(6) -0.007(6) 0.004(5)
C66 0.023(7) 0.018(6) 0.059(9) -0.008(6) -0.009(6) 0.007(5)
C67 0.026(7) 0.020(6) 0.025(6) -0.001(5) -0.003(5) -0.005(5)
C68 0.028(7) 0.023(6) 0.028(7) 0.001(5) -0.009(5) -0.008(5)
C69 0.009(5) 0.029(7) 0.033(7) -0.002(5) -0.004(5) -0.005(5)
C70 0.043(8) 0.027(7) 0.033(7) -0.002(5) -0.005(6) -0.018(6)
C71 0.050(9) 0.025(7) 0.039(8) 0.002(6) -0.007(7) -0.010(6)
C72 0.038(8) 0.029(7) 0.038(8) -0.011(6) -0.017(6) -0.001(6)
C73 0.035(8) 0.047(9) 0.027(7) -0.005(6) 0.004(6) -0.005(7)
C74 0.026(7) 0.039(8) 0.019(6) -0.003(5) 0.001(5) -0.002(6)
C75 0.020(6) 0.029(7) 0.027(6) -0.004(5) 0.005(5) -0.005(5)
C76 0.025(7) 0.034(7) 0.037(7) 0.000(6) -0.006(6) -0.006(6)
C77 0.047(9) 0.036(8) 0.024(7) 0.001(6) -0.005(6) -0.002(7)
C78 0.039(4) 0.037(4) 0.037(4) 0.000(3) 0.003(3) -0.015(3)
C79 0.045(10) 0.076(13) 0.077(12) 0.040(10) -0.001(9) -0.034(9)
C80 0.034(8) 0.053(10) 0.053(9) 0.017(7) 0.004(7) -0.009(7)
C81 0.035(8) 0.042(8) 0.042(8) -0.019(6) 0.002(6) -0.022(7)
C82 0.047(9) 0.037(8) 0.055(9) 0.002(7) -0.011(7) -0.025(7)
C83 0.049(9) 0.042(9) 0.031(7) 0.008(6) -0.002(6) -0.016(7)
C84 0.042(4) 0.038(4) 0.044(4) -0.003(3) 0.001(3) -0.015(3)
C85 0.066(12) 0.065(12) 0.057(11) 0.018(9) 0.006(9) -0.032(10)
C86 0.097(14) 0.027(8) 0.114(15) 0.022(9) 0.059(12) -0.021(9)
C87 0.137(19) 0.107(17) 0.22(2) -0.049(17) 0.022(18) -0.097(16)
C88 0.044(10) 0.048(10) 0.071(11) 0.005(8) -0.011(8) -0.016(8)

loop_
_atom_type_symbol
_atom_type_description
_atom_type_scat_dispersion_real
_atom_type_scat_dispersion_imag
_atom_type_scat_source
C C 0.0033 0.0016 'International Tables Vol C Tables 4.2.6.8 and 6.1.1.4'
H H 0.0000 0.0000 'International Tables Vol C Tables 4.2.6.8 and 6.1.1.4'
N N 0.0061 0.0033 'International Tables Vol C Tables 4.2.6.8 and 6.1.1.4'
O O 0.0106 0.0060 'International Tables Vol C Tables 4.2.6.8 and 6.1.1.4'
Pu Pu -9.4100 4.3056 'International Tables Vol C Tables 4.2.6.8 and 6.1.1.4'
Se Se -0.0929 2.2259 'International Tables Vol C Tables 4.2.6.8 and 6.1.1.4'
P P 0.1023 0.0942 'International Tables Vol C Tables 4.2.6.8 and 6.1.1.4'

loop_
_geom_angle_atom_site_label_1
_geom_angle_atom_site_label_2
_geom_angle_atom_site_label_3
_geom_angle
O2 Pu1 O1 153.2(3)
O2 Pu1 Se2 91.52(19)
O1 Pu1 Se2 87.05(17)
O2 Pu1 Se6 83.71(19)
O1 Pu1 Se6 79.40(18)
Se2 Pu1 Se6 137.39(3)
O2 Pu1 Se5 91.69(18)
O1 Pu1 Se5 101.96(18)
Se2 Pu1 Se5 152.14(3)
Se6 Pu1 Se5 70.47(3)
O2 Pu1 Se3 67.14(19)
O1 Pu1 Se3 138.51(19)
Se2 Pu1 Se3 80.51(3)
Se6 Pu1 Se3 133.87(4)
Se5 Pu1 Se3 75.32(3)
O2 Pu1 Se4 137.85(19)
O1 Pu1 Se4 67.79(19)
Se2 Pu1 Se4 77.62(4)
Se6 Pu1 Se4 130.92(4)
Se5 Pu1 Se4 81.51(4)
Se3 Pu1 Se4 70.91(3)
O2 Pu1 Se1 76.45(18)
O1 Pu1 Se1 77.81(19)
Se2 Pu1 Se1 70.94(3)
Se6 Pu1 Se1 66.77(3)
Se5 Pu1 Se1 136.53(4)
Se3 Pu1 Se1 132.60(4)
Se4 Pu1 Se1 134.06(4)
O3 Pu2 O4 152.3(3)
O3 Pu2 Se11 91.05(18)
O4 Pu2 Se11 97.7(2)
O3 Pu2 Se8 87.01(18)
O4 Pu2 Se8 98.2(2)
Se11 Pu2 Se8 149.10(4)
O3 Pu2 Se9 142.2(2)
O4 Pu2 Se9 65.4(2)
Se11 Pu2 Se9 81.02(4)
Se8 Pu2 Se9 81.81(4)
O3 Pu2 Se7 82.33(19)
O4 Pu2 Se7 74.0(2)
Se11 Pu2 Se7 139.64(3)
Se8 Pu2 Se7 70.60(3)
Se9 Pu2 Se7 126.33(3)
O3 Pu2 Se10 71.6(2)
O4 Pu2 Se10 136.1(2)
Se11 Pu2 Se10 74.75(4)
Se8 Pu2 Se10 75.39(4)
Se9 Pu2 Se10 70.67(3)
Se7 Pu2 Se10 137.85(3)
O3 Pu2 Se12 77.6(2)
O4 Pu2 Se12 81.0(2)
Se11 Pu2 Se12 69.51(4)
Se8 Pu2 Se12 139.33(4)
Se9 Pu2 Se12 131.48(3)
Se7 Pu2 Se12 70.19(3)
Se10 Pu2 Se12 131.68(4)
P1 Se1 Pu1 88.06(9)
P1 Se2 Pu1 89.91(9)
P2 Se3 Pu1 88.86(9)
P2 Se4 Pu1 87.95(9)
P3 Se5 Pu1 88.37(8)
P3 Se6 Pu1 88.94(9)
P4 Se7 Pu2 89.18(9)
P4 Se8 Pu2 89.58(8)
P5 Se9 Pu2 89.05(9)
P5 Se10 Pu2 87.98(9)
P6 Se11 Pu2 91.10(9)
P6 Se12 Pu2 89.15(9)
C1 P1 C7 105.1(5)
C1 P1 Se1 110.8(4)
C7 P1 Se1 111.2(4)
C1 P1 Se2 109.9(4)
C7 P1 Se2 108.6(4)
Se1 P1 Se2 111.09(13)
C13 P2 C19 104.1(5)
C13 P2 Se3 110.1(4)
C19 P2 Se3 109.1(4)
C13 P2 Se4 110.1(4)
C19 P2 Se4 111.4(4)
Se3 P2 Se4 111.78(14)
C25 P3 C31 105.5(5)
C25 P3 Se5 111.5(4)
C31 P3 Se5 111.0(4)
C25 P3 Se6 110.9(4)
C31 P3 Se6 109.2(4)
Se5 P3 Se6 108.77(13)
C51 P4 C45 103.9(5)
C51 P4 Se7 112.1(4)
C45 P4 Se7 108.4(4)
C51 P4 Se8 109.1(4)
C45 P4 Se8 112.6(4)
Se7 P4 Se8 110.60(13)
C63 P5 C62 104.3(5)
C63 P5 Se9 108.7(4)
C62 P5 Se9 111.2(4)
C63 P5 Se10 110.5(4)
C62 P5 Se10 109.6(4)
Se9 P5 Se10 112.30(14)
C69 P6 C75 103.8(5)
C69 P6 Se11 111.6(4)
C75 P6 Se11 109.7(4)
C69 P6 Se12 111.7(4)
C75 P6 Se12 110.8(4)
Se11 P6 Se12 109.24(13)
C37 O1 C40 107.8(10)
C37 O1 Pu1 119.9(7)
C40 O1 Pu1 130.6(8)
C44 O2 C41 108.6(9)
C44 O2 Pu1 126.2(8)
C41 O2 Pu1 124.2(7)
C84 O3 C81 107.0(9)
C84 O3 Pu2 126.6(7)
C81 O3 Pu2 125.7(7)
C88 O4 C85 105.4(11)
C88 O4 Pu2 127.2(8)
C85 O4 Pu2 125.7(8)
C6 C1 C2 121.2(12)
C6 C1 P1 120.0(10)
C2 C1 P1 118.8(10)
C1 C2 C3 119.2(15)
C2 C3 C4 120.9(14)
C5 C4 C3 117.3(14)
C4 C5 C6 124.1(15)
C1 C6 C5 117.1(13)
C12 C7 C8 119.4(11)
C12 C7 P1 120.6(10)
C8 C7 P1 119.8(9)
C7 C8 C9 117.7(13)
C10 C9 C8 121.1(14)
C11 C10 C9 120.9(14)
C10 C11 C12 119.8(14)
C7 C12 C11 121.0(14)
C14 C13 C18 118.2(11)
C14 C13 P2 120.9(9)
C18 C13 P2 120.8(9)
C15 C14 C13 123.0(12)
C14 C15 C16 118.7(13)
C15 C16 C17 119.8(12)
C16 C17 C18 121.9(12)
C17 C18 C13 118.3(11)
C24 C19 C20 120.1(11)
C24 C19 P2 122.7(9)
C20 C19 P2 117.2(9)
C19 C20 C21 120.3(12)
C20 C21 C22 116.7(13)
C23 C22 C21 122.8(13)
C22 C23 C24 119.9(13)
C19 C24 C23 120.1(13)
C26 C25 C30 118.3(11)
C26 C25 P3 121.4(9)
C30 C25 P3 120.2(10)
C25 C26 C27 122.1(11)
C26 C27 C28 118.9(12)
C29 C28 C27 120.8(12)
C28 C29 C30 119.7(12)
C29 C30 C25 120.2(12)
C36 C31 C32 120.4(11)
C36 C31 P3 118.9(9)
C32 C31 P3 120.5(8)
C31 C32 C33 119.8(11)
C34 C33 C32 120.4(12)
C35 C34 C33 119.1(11)
C34 C35 C36 120.5(12)
C31 C36 C35 119.7(13)
O1 C37 C38 106.4(10)
C37 C38 C39 101.5(10)
C40 C39 C38 109.2(11)
O1 C40 C39 106.3(12)
O2 C41 C42 104.9(10)
C41 C42 C43 102.0(10)
C44 C43 C42 103.3(11)
O2 C44 C43 109.6(11)
C46 C45 C50 120.8(10)
C46 C45 P4 118.2(8)
C50 C45 P4 120.9(9)
C45 C46 C47 117.3(11)
C48 C47 C46 121.3(13)
C49 C48 C47 119.7(12)
C48 C49 C50 121.1(12)
C49 C50 C45 119.8(12)
C52 C51 C56 118.3(11)
C52 C51 P4 119.9(9)
C56 C51 P4 121.8(9)
C51 C52 C53 120.3(12)
C54 C53 C52 121.0(12)
C55 C54 C53 119.7(13)
C54 C55 C56 120.5(12)
C51 C56 C55 120.1(11)
C62 C57 C58 120.9(12)
C59 C58 C57 119.0(13)
C60 C59 C58 121.7(13)
C59 C60 C61 119.9(12)
C60 C61 C62 120.6(12)
C57 C62 C61 117.9(11)
C57 C62 P5 120.1(9)
C61 C62 P5 122.0(10)
C68 C63 C64 118.5(11)
C68 C63 P5 122.3(9)
C64 C63 P5 119.0(9)
C65 C64 C63 120.9(12)
C64 C65 C66 120.2(12)
C67 C66 C65 118.9(11)
C68 C67 C66 121.8(11)
C63 C68 C67 119.7(11)
C74 C69 C70 117.5(11)
C74 C69 P6 122.0(9)
C70 C69 P6 120.4(9)
C71 C70 C69 120.3(12)
C72 C71 C70 120.5(13)
C71 C72 C73 120.4(12)
C74 C73 C72 120.2(12)
C73 C74 C69 121.2(12)
C80 C75 C76 121.3(12)
C80 C75 P6 120.7(10)
C76 C75 P6 118.0(9)
C75 C76 C77 119.0(12)
C78 C77 C76 119.8(12)
C77 C78 C79 121.4(13)
C78 C79 C80 119.3(14)
C75 C80 C79 119.2(13)
O3 C81 C82 102.9(10)
C83 C82 C81 102.9(11)
C82 C83 C84 103.8(11)
O3 C84 C83 107.0(10)
O4 C85 C86 107.1(14)
C87 C86 C85 103.6(15)
C88 C87 C86 106.6(16)
O4 C88 C87 107.8(16)

loop_
_geom_bond_atom_site_label_1
_geom_bond_atom_site_label_2
_geom_bond_distance
Pu1 O2 2.510(8)
Pu1 O1 2.516(8)
Pu1 Se2 3.0354(13)
Pu1 Se6 3.0414(14)
Pu1 Se5 3.0663(13)
Pu1 Se3 3.0677(15)
Pu1 Se4 3.0989(14)
Pu1 Se1 3.1128(14)
Pu2 O3 2.466(7)
Pu2 O4 2.502(8)
Pu2 Se11 3.0627(13)
Pu2 Se8 3.0723(14)
Pu2 Se9 3.0719(14)
Pu2 Se7 3.0879(15)
Pu2 Se10 3.1138(14)
Pu2 Se12 3.1323(15)
Se1 P1 2.159(3)
Se2 P1 2.168(3)
Se3 P2 2.157(3)
Se4 P2 2.163(3)
Se5 P3 2.165(3)
Se6 P3 2.169(3)
Se7 P4 2.165(3)
Se8 P4 2.165(3)
Se9 P5 2.155(3)
Se10 P5 2.153(3)
Se11 P6 2.163(3)
Se12 P6 2.168(3)
P1 C1 1.815(13)
P1 C7 1.839(11)
P2 C13 1.794(11)
P2 C19 1.824(11)
P3 C25 1.815(11)
P3 C31 1.833(11)
P4 C51 1.838(11)
P4 C45 1.840(11)
P5 C63 1.820(12)
P5 C62 1.827(12)
P6 C69 1.795(12)
P6 C75 1.828(12)
O1 C37 1.454(14)
O1 C40 1.445(14)
O2 C44 1.420(15)
O2 C41 1.444(15)
O3 C84 1.464(14)
O3 C81 1.478(13)
O4 C88 1.419(17)
O4 C85 1.468(16)
C1 C6 1.384(18)
C1 C2 1.394(17)
C2 C3 1.406(19)
C3 C4 1.44(2)
C4 C5 1.33(2)
C5 C6 1.442(18)
C7 C12 1.355(17)
C7 C8 1.398(17)
C8 C9 1.416(18)
C9 C10 1.35(2)
C10 C11 1.33(2)
C11 C12 1.409(17)
C13 C14 1.394(16)
C13 C18 1.418(15)
C14 C15 1.390(16)
C15 C16 1.383(18)
C16 C17 1.391(18)
C17 C18 1.404(16)
C19 C24 1.375(16)
C19 C20 1.393(16)
C20 C21 1.408(17)
C21 C22 1.42(2)
C22 C23 1.33(2)
C23 C24 1.398(18)
C25 C26 1.373(16)
C25 C30 1.400(16)
C26 C27 1.367(17)
C27 C28 1.383(17)
C28 C29 1.371(18)
C29 C30 1.382(17)
C31 C36 1.367(16)
C31 C32 1.377(16)
C32 C33 1.392(16)
C33 C34 1.392(18)
C34 C35 1.370(19)
C35 C36 1.408(17)
C37 C38 1.516(17)
C38 C39 1.525(17)
C39 C40 1.471(19)
C41 C42 1.503(17)
C42 C43 1.554(18)
C43 C44 1.462(18)
C45 C46 1.385(16)
C45 C50 1.405(15)
C46 C47 1.428(16)
C47 C48 1.381(17)
C48 C49 1.366(19)
C49 C50 1.377(17)
C51 C52 1.369(16)
C51 C56 1.386(15)
C52 C53 1.376(16)
C53 C54 1.368(19)
C54 C55 1.333(18)
C55 C56 1.399(16)
C57 C62 1.388(17)
C57 C58 1.387(17)
C58 C59 1.361(17)
C59 C60 1.369(19)
C60 C61 1.357(17)
C61 C62 1.412(16)
C63 C68 1.393(15)
C63 C64 1.419(16)
C64 C65 1.379(16)
C65 C66 1.395(17)
C66 C67 1.387(16)
C67 C68 1.390(15)
C69 C74 1.405(16)
C69 C70 1.423(16)
C70 C71 1.388(17)
C71 C72 1.366(18)
C72 C73 1.390(19)
C73 C74 1.373(18)
C75 C80 1.352(18)
C75 C76 1.397(16)
C76 C77 1.423(17)
C77 C78 1.370(18)
C78 C79 1.36(2)
C79 C80 1.453(19)
C81 C82 1.515(18)
C82 C83 1.493(18)
C83 C84 1.523(18)
C85 C86 1.45(2)
C86 C87 1.53(3)
C87 C88 1.46(3)
